data_1541693
loop_
_publ_author_name
'Hong, S.H.'
'Olin, A.'

_publ_section_title
;
 On the crystal structure of (Pb4 (O H)4 )3 (C O3) (Cl O4)10 (H2 O)6
;
_journal_name_full 'Acta Chemica Scandinavica (1-27,1973-42,1988)'
_journal_page_first 2309
_journal_page_last 2320
_journal_volume 27
_journal_year 1973
_chemical_formula_sum 'C H24 Cl10 O61 Pb12'
_chemical_name_systematic '(Pb4 (O H)4 )3 (C O3) (Cl O4)10 (H2 O)6'
_space_group_IT_number 176
_symmetry_space_group_name_Hall '-P 6c'
_symmetry_space_group_name_H-M 'P 63/m'
_cell_angle_alpha 90
_cell_angle_beta 90
_cell_angle_gamma 120
_cell_formula_units_Z 2
_cell_length_a 14.121
_cell_length_b 14.121
_cell_length_c 16.316
_cell_volume 2817.573
_citation_journal_id_ASTM ACSAA4
_cod_data_source_file Hong_ACSAA4_1973_980.cif
_cod_data_source_block C1H24Cl10O61Pb12
_cod_original_formula_sum 'C1 H24 Cl10 O61 Pb12'
_cod_database_code 1541693

loop_
_symmetry_equiv_pos_as_xyz
x,y,z
x-y,x,z+1/2
-y,x-y,z
-x,-y,z+1/2
-x+y,-x,z
y,-x+y,z+1/2
-x,-y,-z
-x+y,-x,-z-1/2
y,-x+y,-z
x,y,-z-1/2
x-y,x,-z
-y,x-y,-z-1/2

loop_
_atom_site_label
_atom_site_type_symbol
_atom_site_fract_x
_atom_site_fract_y
_atom_site_fract_z
_atom_site_occupancy
_atom_site_U_iso_or_equiv
O1 O-2 0.2611 0.146 -0.25 1 0.0
O11 O-2 0.3333 0.6666 0.1519 1 0.0
O4 O-2 0.1309 0.6696 -0.0978 1 0.0
O15 O-2 0.3333 0.6666 -0.141 1 0.0
O8 O-2 0.4098 0.4277 0.1168 1 0.0
Cl3 Cl+7 0 0 0 1 0.0
O12 O-2 0.0946 0.0017 -0.0376 0.3333 0.0
Pb1 Pb+2 0.22033 0.22285 -0.13474 1 0.0
Cl1 Cl+7 0.3335 0.3272 0.0928 1 0.0
O10 O-2 0.4242 0.6631 0.0346 1 0.0
Pb2 Pb+2 0.44783 0.21413 -0.25 1 0.0
O9 O-2 0.3713 0.3093 0.0195 1 0.0
Cl4 Cl+7 0.3333 0.6666 -0.2296 0.5 0.0
O6 O-2 0.3233 0.2559 0.153 1 0.0
Pb3 Pb+2 0.42327 0.47349 -0.25 1 0.0
O13 O-2 0 0 0.09 0.5 0.0
O3 O-2 0.4191 0.3282 -0.1668 1 0.0
O5 O-2 0.0422 0.1099 -0.25 1 0.0
O14 O-2 0.4462 0.7119 -0.25 1 0.0
C1 C+4 0 0 -0.25 1 0.0
O7 O-2 0.2358 0.3288 0.0803 1 0.0
O2 O-2 0.2427 0.3329 -0.25 1 0.0
Cl2 Cl+7 0.3333 0.6666 0.0632 1 0.0
